data_7251406
loop_
_publ_author_name
'Tharmalingam, Balamurugan'
'Sukhanov, Andrey A.'
'Pei, Yuying'
'Sambucari, Greta'
'Ramos, Talita'
'Zhao, Jianzhang'
'Voronkova, Violeta K.'
'Di Donato, Mariangela'

_publ_section_title
;
 Long-lived charge separated states in spiro-compact
 rhodamine--naphthalenediimide D--A--D systems: synthesis and
 time-resolved optical and electron paramagnetic resonance spectroscopic
 studies
;
_journal_name_full 'Physical Chemistry Chemical Physics'
_journal_paper_doi 10.1039/D5CP03836G
_journal_year 2026
_chemical_formula_moiety 'C37 H36 N4 O4, C37 H35 N4 O4, C2 H3 N'
_chemical_formula_sum 'C76 H74 N9 O8'
_chemical_formula_weight 1241.44
_space_group_crystal_system triclinic
_space_group_IT_number 2
_space_group_name_Hall '-P 1'
_space_group_name_H-M_alt 'P -1'
_atom_sites_solution_hydrogens geom
_atom_sites_solution_primary dual
_audit_creation_date 2024-07-14
_audit_creation_method
;
Olex2 1.2
(compiled 2017.03.28 svn.r3405 for OlexSys, GUI svn.r5335)
;
_audit_update_record
;
2024-07-15 deposited with the CCDC.	2025-11-18 downloaded from the CCDC.
;
_cell_angle_alpha 86.872(6)
_cell_angle_beta 87.845(5)
_cell_angle_gamma 83.021(6)
_cell_formula_units_Z 2
_cell_length_a 12.294(2)
_cell_length_b 13.387(2)
_cell_length_c 20.532(3)
_cell_measurement_reflns_used 4345
_cell_measurement_temperature 150(2)
_cell_measurement_theta_max 23.41
_cell_measurement_theta_min 2.40
_cell_volume 3347.5(9)
_computing_cell_refinement 'SAINT V8.40A (?, 2016)'
_computing_data_reduction 'SAINT V8.40A (?, 2016)'
_computing_molecular_graphics 'Olex2 (Dolomanov et al., 2009)'
_computing_publication_material 'Olex2 (Dolomanov et al., 2009)'
_computing_structure_refinement 'ShelXL (Sheldrick, 2015)'
_computing_structure_solution 'ShelXT (Sheldrick, 2015)'
_diffrn_ambient_temperature 150.0
_diffrn_measured_fraction_theta_full 0.978
_diffrn_measured_fraction_theta_max 0.978
_diffrn_measurement_device_type 'Bruker APEX-II CCD'
_diffrn_measurement_method '\f and \w scans'
_diffrn_radiation_type MoK\a
_diffrn_radiation_wavelength 0.71073
_diffrn_reflns_av_R_equivalents 0.1182
_diffrn_reflns_av_unetI/netI 0.1028
_diffrn_reflns_Laue_measured_fraction_full 0.978
_diffrn_reflns_Laue_measured_fraction_max 0.978
_diffrn_reflns_limit_h_max 14
_diffrn_reflns_limit_h_min -14
_diffrn_reflns_limit_k_max 15
_diffrn_reflns_limit_k_min -15
_diffrn_reflns_limit_l_max 24
_diffrn_reflns_limit_l_min -24
_diffrn_reflns_number 43928
_diffrn_reflns_point_group_measured_fraction_full 0.978
_diffrn_reflns_point_group_measured_fraction_max 0.978
_diffrn_reflns_theta_full 25.057
_diffrn_reflns_theta_max 25.057
_diffrn_reflns_theta_min 2.293
_diffrn_standards_number 0
_exptl_absorpt_coefficient_mu 0.081
_exptl_absorpt_correction_T_max 0.7452
_exptl_absorpt_correction_T_min 0.6544
_exptl_absorpt_correction_type none
_exptl_absorpt_process_details
;
SADABS-2016/2 (Bruker,2016/2) was used for absorption correction.
wR2(int) was 0.1347 before and 0.0660 after correction.
The Ratio of minimum to maximum transmission is 0.8782.
The \l/2 correction factor is Not present.
;
_exptl_crystal_density_diffrn 1.232
_exptl_crystal_F_000 1314
_refine_diff_density_max 2.016
_refine_diff_density_min -0.575
_refine_diff_density_rms 0.128
_refine_ls_extinction_method none
_refine_ls_goodness_of_fit_ref 1.174
_refine_ls_hydrogen_treatment constr
_refine_ls_matrix_type full
_refine_ls_number_parameters 847
_refine_ls_number_reflns 11603
_refine_ls_number_restraints 0
_refine_ls_restrained_S_all 1.174
_refine_ls_R_factor_all 0.1762
_refine_ls_R_factor_gt 0.1104
_refine_ls_shift/su_max 0.002
_refine_ls_shift/su_mean 0.000
_refine_ls_structure_factor_coef Fsqd
_refine_ls_weighting_details 'w=1/[\s^2^(Fo^2^)+(0.2000P)^2^] where P=(Fo^2^+2Fc^2^)/3'
_refine_ls_weighting_scheme calc
_refine_ls_wR_factor_gt 0.3114
_refine_ls_wR_factor_ref 0.3647
_reflns_Friedel_coverage 0.000
_reflns_number_gt 6013
_reflns_number_total 11603
_reflns_threshold_expression 'I > 2\s(I)'
_cod_data_source_file d5cp03836g2.cif
_cod_data_source_block 1_CCDC1
_cod_original_cell_volume 3347.7(9)
_cod_database_code 7251406
_shelx_shelxl_version_number 2016/6
_shelx_space_group_comment
;
The symmetry employed for this shelxl refinement is uniquely defined
by the following loop, which should always be used as a source of
symmetry information in preference to the above space-group names.
They are only intended as comments.
;
_olex2_refinement_description
;
1. Fixed Uiso
 At 1.2 times of:
  All C(H) groups, All C(H,H) groups
 At 1.5 times of:
  All C(H,H,H) groups
2.a Secondary CH2 refined with riding coordinates:
 C00M(H00A,H00B), C00U(H00C,H00D), C01E(H01C,H01D), C01V(H01E,H01F), C01X(H01H,
 H01K), C01Y(H01N,H01O), C020(H02V,H02W), C029(H02D,H02E), C02D(H02G,H02H),
 C02G(H02I,H02J), C02J(H02N,H02O)
2.b Aromatic/amide H refined with riding coordinates:
 C00I(H00I), C00Q(H00Q), C00W(H00W), C00Y(H00Y), C014(H014), C017(H017),
 C01A(H01A), C01B(H01B), C01G(H01G), C01I(H01I), C01J(H01J), C01L(H01L),
 C01M(H01M), C01P(H01P), C01S(H01S), C01T(H01T), C01U(H01U), C01W(H01W),
 C01Z(H01Z), C022(H022), C024(H024), C025(H025), C026(H026), C02A(H02Z),
 C02B(H02F)
2.c Idealised Me refined as rotating group:
 C023(H02X,H02Y,H), C028(H02A,H02B,H02C), C02C(H02,HA,HB), C02E(H0AA,HC,HD),
 C02F(H2AA,HE,HF), C02H(H1AA,HG,HH), C02I(H02K,H02L,H02M), C02K(H02P,H02Q,H02R),
  C02L(H02S,H02T,H02U)
;
_olex2_submission_special_instructions 'No special instructions were received'

loop_
_space_group_symop_operation_xyz
'x, y, z'
'-x, -y, -z'

loop_
_atom_site_label
_atom_site_type_symbol
_atom_site_fract_x
_atom_site_fract_y
_atom_site_fract_z
_atom_site_U_iso_or_equiv
_atom_site_adp_type
_atom_site_occupancy
_atom_site_site_symmetry_order
_atom_site_calc_flag
_atom_site_refinement_flags_posn
_atom_site_refinement_flags_adp
_atom_site_refinement_flags_occupancy
_atom_site_disorder_assembly
_atom_site_disorder_group
O001 O 0.7978(3) 0.3868(3) 0.14768(18) 0.0383(9) Uani 1 1 d . . . . .
O002 O 0.3351(3) 0.8224(3) 0.2620(2) 0.0433(10) Uani 1 1 d . . . . .
O003 O 0.8340(3) 0.7191(3) 0.11718(18) 0.0436(10) Uani 1 1 d . . . . .
O004 O 0.5537(3) 0.3272(3) 0.29822(19) 0.0438(10) Uani 1 1 d . . . . .
N005 N 0.6994(3) 0.5879(3) 0.3029(2) 0.0306(10) Uani 1 1 d . . . . .
N006 N 0.8179(3) 0.5531(3) 0.1333(2) 0.0306(10) Uani 1 1 d . . . . .
O007 O 0.1643(3) 1.1006(3) 0.0183(2) 0.0552(12) Uani 1 1 d . . . . .
O008 O -0.0624(3) 1.0668(3) 0.1124(2) 0.0566(12) Uani 1 1 d . . . . .
N009 N 0.0891(3) 0.9760(3) 0.1593(2) 0.0334(10) Uani 1 1 d . . . . .
O00A O 0.3037(4) 0.7750(3) 0.0600(2) 0.0544(11) Uani 1 1 d . . . . .
O00B O 0.7667(3) 0.7354(3) 0.3203(2) 0.0554(12) Uani 1 1 d . . . . .
N00C N 0.2338(4) 0.9372(3) 0.0379(2) 0.0349(10) Uani 1 1 d . . . . .
C00D C 0.9630(4) 0.5105(3) 0.0267(2) 0.0234(10) Uani 1 1 d . . . . .
N00E N 0.6085(4) 1.0018(3) 0.1557(3) 0.0422(12) Uani 1 1 d . . . . .
C00F C 0.9333(4) 0.6109(3) 0.0429(2) 0.0255(11) Uani 1 1 d . . . . .
C00G C 0.9217(4) 0.4302(3) 0.0626(2) 0.0261(11) Uani 1 1 d . . . . .
C00H C 0.8406(4) 0.4520(4) 0.1174(2) 0.0296(11) Uani 1 1 d . . . . .
C00I C 0.9733(4) 0.6886(3) 0.0065(2) 0.0295(11) Uani 1 1 d . . . . .
H00I H 0.951299 0.756254 0.017445 0.035 Uiso 1 1 calc R . . . .
C00J C 0.5653(4) 0.5911(4) 0.3849(3) 0.0334(12) Uani 1 1 d . . . . .
N00K N 0.0951(4) 0.6223(4) 0.3820(3) 0.0542(14) Uani 1 1 d . . . . .
N00L N 0.2912(4) 0.4713(3) 0.1454(3) 0.0507(14) Uani 1 1 d . . . . .
C00M C 0.7317(4) 0.5755(4) 0.1846(2) 0.0343(12) Uani 1 1 d . . . . .
H00A H 0.672314 0.532850 0.180012 0.041 Uiso 1 1 calc R . . . .
H00B H 0.699780 0.646910 0.179257 0.041 Uiso 1 1 calc R . . . .
C00N C 0.8589(4) 0.6341(3) 0.0997(2) 0.0290(11) Uani 1 1 d . . . . .
C00O C 0.6150(4) 0.5248(4) 0.3305(2) 0.0280(11) Uani 1 1 d . . . . .
C00P C 0.2734(4) 0.9813(3) 0.2052(2) 0.0292(11) Uani 1 1 d . . . . .
C00Q C 0.9529(4) 0.3317(3) 0.0471(3) 0.0315(12) Uani 1 1 d . . . . .
H00Q H 0.925198 0.277965 0.072090 0.038 Uiso 1 1 calc R . . . .
C00R C 0.5312(4) 0.5090(3) 0.2821(2) 0.0287(11) Uani 1 1 d . . . . .
C00S C 0.3558(4) 0.9078(3) 0.2251(3) 0.0350(12) Uani 1 1 d . . . . .
C00T C 0.1532(4) 0.9744(4) 0.2194(3) 0.0319(12) Uani 1 1 d . . . . .
C00U C 0.7785(4) 0.5559(4) 0.2518(3) 0.0366(13) Uani 1 1 d . . . . .
H00C H 0.802690 0.482931 0.258771 0.044 Uiso 1 1 calc R . . . .
H00D H 0.843611 0.592205 0.254285 0.044 Uiso 1 1 calc R . . . .
C00V C 0.6173(5) 0.6779(4) 0.3851(3) 0.0405(14) Uani 1 1 d . . . . .
C00W C 0.4182(4) 1.0745(4) 0.1571(3) 0.0332(12) Uani 1 1 d . . . . .
H00W H 0.437905 1.134136 0.134953 0.040 Uiso 1 1 calc R . . . .
C00X C 0.5666(5) 1.1109(4) -0.0307(3) 0.0353(12) Uani 1 1 d . . . . .
C00Y C 0.3094(4) 1.0654(4) 0.1711(3) 0.0346(12) Uani 1 1 d . . . . .
H00Y H 0.256006 1.118742 0.156941 0.041 Uiso 1 1 calc R . . . .
C00Z C 0.5527(4) 1.0118(3) -0.0080(3) 0.0328(12) Uani 1 1 d . . . . .
C010 C 0.5041(4) 0.4157(4) 0.2680(2) 0.0320(12) Uani 1 1 d . . . . .
C011 C 0.1408(4) 0.8811(4) 0.2628(3) 0.0343(12) Uani 1 1 d . . . . .
C012 C 0.6691(4) 0.4236(4) 0.3571(2) 0.0314(12) Uani 1 1 d . . . . .
C013 C 0.0968(4) 1.0699(4) 0.2499(3) 0.0351(12) Uani 1 1 d . . . . .
C014 C 0.7539(4) 0.4157(4) 0.4015(3) 0.0345(12) Uani 1 1 d . . . . .
H014 H 0.777143 0.475745 0.415781 0.041 Uiso 1 1 calc R . . . .
C015 C 0.0062(5) 1.0545(4) 0.1543(3) 0.0398(13) Uani 1 1 d . . . . .
C016 C 0.2276(4) 0.8125(4) 0.2811(3) 0.0338(12) Uani 1 1 d . . . . .
C017 C 0.3951(5) 0.5801(4) 0.2033(3) 0.0376(13) Uani 1 1 d . . . . .
H017 H 0.359016 0.637932 0.180732 0.045 Uiso 1 1 calc R . . . .
C018 C 0.7021(5) 0.6743(4) 0.3339(3) 0.0397(13) Uani 1 1 d . . . . .
C019 C 0.3680(5) 0.4836(4) 0.1904(3) 0.0372(13) Uani 1 1 d . . . . .
C01A C 0.4254(4) 0.4025(4) 0.2246(3) 0.0361(13) Uani 1 1 d . . . . .
H01A H 0.409680 0.336183 0.217677 0.043 Uiso 1 1 calc R . . . .
C01B C 0.4723(4) 0.5916(4) 0.2476(3) 0.0346(12) Uani 1 1 d . . . . .
H01B H 0.486999 0.657826 0.255714 0.042 Uiso 1 1 calc R . . . .
C01C C 0.5005(4) 0.9968(4) 0.1751(3) 0.0339(12) Uani 1 1 d . . . . .
C01D C 0.3565(5) 1.0626(4) 0.0023(3) 0.0367(13) Uani 1 1 d . . . . .
C01E C 0.0931(5) 0.8877(4) 0.1206(3) 0.0381(13) Uani 1 1 d . . . . .
H01C H 0.020435 0.862660 0.123788 0.046 Uiso 1 1 calc R . . . .
H01D H 0.147202 0.834026 0.139241 0.046 Uiso 1 1 calc R . . . .
C01F C 0.2454(5) 1.0376(4) 0.0194(3) 0.0413(14) Uani 1 1 d . . . . .
C01G C 0.4667(5) 0.9136(4) 0.2102(3) 0.0411(14) Uani 1 1 d . . . . .
H01G H 0.519794 0.859954 0.224258 0.049 Uiso 1 1 calc R . . . .
C01H C 0.3203(5) 0.8617(4) 0.0439(3) 0.0401(13) Uani 1 1 d . . . . .
C01I C 0.8047(5) 0.3247(4) 0.4253(3) 0.0402(13) Uani 1 1 d . . . . .
H01I H 0.861440 0.323202 0.455641 0.048 Uiso 1 1 calc R . . . .
C01J C 0.4804(5) 0.5764(4) 0.4289(3) 0.0427(14) Uani 1 1 d . . . . .
H01J H 0.443521 0.518092 0.428302 0.051 Uiso 1 1 calc R . . . .
C01K C 0.6388(4) 0.3327(4) 0.3393(3) 0.0344(12) Uani 1 1 d . . . . .
C01L C 0.0380(5) 0.8577(4) 0.2836(3) 0.0424(14) Uani 1 1 d . . . . .
H01L H -0.024278 0.902442 0.270734 0.051 Uiso 1 1 calc R . . . .
C01M C 0.2148(5) 0.7258(4) 0.3200(3) 0.0423(14) Uani 1 1 d . . . . .
H01M H 0.277320 0.680533 0.331969 0.051 Uiso 1 1 calc R . . . .
C01N C 0.0139(5) 1.1160(4) 0.2115(3) 0.0393(13) Uani 1 1 d . . . . .
C01O C 0.7740(5) 0.2345(4) 0.4056(3) 0.0445(14) Uani 1 1 d . . . . .
C01P C 0.1187(5) 1.1124(4) 0.3070(3) 0.0485(15) Uani 1 1 d . . . . .
H01P H 0.175626 1.081569 0.334092 0.058 Uiso 1 1 calc R . . . .
N01Q N 0.8307(5) 0.1421(4) 0.4247(3) 0.0679(18) Uani 1 1 d . . . . .
C01R C 0.1104(5) 0.7055(4) 0.3415(3) 0.0410(14) Uani 1 1 d . . . . .
C01S C 0.0213(5) 0.7733(4) 0.3219(3) 0.0473(15) Uani 1 1 d . . . . .
H01S H -0.051077 0.761249 0.335125 0.057 Uiso 1 1 calc R . . . .
C01T C 0.3716(5) 1.1584(4) -0.0208(3) 0.0416(14) Uani 1 1 d . . . . .
H01T H 0.309983 1.208103 -0.025710 0.050 Uiso 1 1 calc R . . . .
C01U C 0.4763(5) 1.1834(4) -0.0371(3) 0.0411(14) Uani 1 1 d . . . . .
H01U H 0.485936 1.250019 -0.052599 0.049 Uiso 1 1 calc R . . . .
C01V C 0.6474(5) 1.0984(4) 0.1367(3) 0.0412(14) Uani 1 1 d . . . . .
H01E H 0.599560 1.133001 0.102559 0.049 Uiso 1 1 calc R . . . .
H01F H 0.722351 1.085594 0.117242 0.049 Uiso 1 1 calc R . . . .
C01W C 0.6882(5) 0.2411(4) 0.3624(3) 0.0464(15) Uani 1 1 d . . . . .
H01W H 0.663557 0.181184 0.348856 0.056 Uiso 1 1 calc R . . . .
C01X C 0.1233(5) 0.9074(4) 0.0493(3) 0.0443(14) Uani 1 1 d . . . . .
H01H H 0.117984 0.845643 0.025758 0.053 Uiso 1 1 calc R . . . .
H01K H 0.069307 0.961344 0.030691 0.053 Uiso 1 1 calc R . . . .
C01Y C 0.1852(5) 0.5536(4) 0.4070(3) 0.0507(16) Uani 1 1 d . . . . .
H01N H 0.161684 0.522622 0.449279 0.061 Uiso 1 1 calc R . . . .
H01O H 0.246471 0.592372 0.415362 0.061 Uiso 1 1 calc R . . . .
C01Z C -0.0506(5) 1.2039(5) 0.2286(3) 0.0533(17) Uani 1 1 d . . . . .
H01Z H -0.108472 1.233652 0.201820 0.064 Uiso 1 1 calc R . . . .
C020 C -0.0139(5) 0.5944(5) 0.3974(3) 0.0534(17) Uani 1 1 d . . . . .
H02V H -0.008479 0.520467 0.405759 0.064 Uiso 1 1 calc R . . . .
H02W H -0.060086 0.612047 0.358985 0.064 Uiso 1 1 calc R . . . .
N021 N 0.6358(6) 0.5590(5) 0.0330(3) 0.0740(19) Uani 1 1 d . . . . .
C022 C 0.4499(5) 0.6497(5) 0.4743(3) 0.0556(17) Uani 1 1 d . . . . .
H022 H 0.391152 0.641529 0.504764 0.067 Uiso 1 1 calc R . . . .
C023 C 0.6494(6) 1.1681(5) 0.1923(3) 0.0550(17) Uani 1 1 d . . . . .
H02X H 0.679222 1.229805 0.176130 0.082 Uiso 1 1 calc GR . . . .
H02Y H 0.695634 1.134344 0.226718 0.082 Uiso 1 1 calc GR . . . .
H H 0.574709 1.185310 0.209923 0.082 Uiso 1 1 calc GR . . . .
C024 C 0.0559(6) 1.2011(5) 0.3241(3) 0.0565(17) Uani 1 1 d . . . . .
H024 H 0.070763 1.231385 0.363068 0.068 Uiso 1 1 calc R . . . .
C025 C -0.0283(6) 1.2462(5) 0.2851(3) 0.0596(18) Uani 1 1 d . . . . .
H025 H -0.070476 1.306694 0.297685 0.071 Uiso 1 1 calc R . . . .
C026 C 0.5867(6) 0.7500(5) 0.4305(4) 0.064(2) Uani 1 1 d . . . . .
H026 H 0.621499 0.809513 0.430880 0.077 Uiso 1 1 calc R . . . .
C027 C 0.6126(6) 0.4815(5) 0.0456(3) 0.0555(17) Uani 1 1 d . . . . .
C028 C 0.1320(6) 0.6040(5) 0.1645(4) 0.073(2) Uani 1 1 d . . . . .
H02A H 0.092824 0.664851 0.143584 0.110 Uiso 1 1 calc GR . . . .
H02B H 0.165359 0.621589 0.204242 0.110 Uiso 1 1 calc GR . . . .
H02C H 0.080391 0.554986 0.175629 0.110 Uiso 1 1 calc GR . . . .
C029 C 0.2204(6) 0.5590(4) 0.1181(4) 0.062(2) Uani 1 1 d . . . . .
H02D H 0.185147 0.538472 0.079210 0.074 Uiso 1 1 calc R . . . .
H02E H 0.266920 0.611736 0.103429 0.074 Uiso 1 1 calc R . . . .
C02A C 0.6924(5) 0.9178(5) 0.1705(5) 0.076(2) Uani 1 1 d . . . . .
H02Z H 0.703434 0.861892 0.143477 0.091 Uiso 1 1 calc R . . . .
C02B C 0.5032(6) 0.7318(6) 0.4753(4) 0.069(2) Uani 1 1 d . . . . .
H02F H 0.482910 0.778847 0.507927 0.083 Uiso 1 1 calc R . . . .
C02C C -0.0691(6) 0.6449(6) 0.4555(4) 0.068(2) Uani 1 1 d . . . . .
H02 H -0.079489 0.718025 0.446490 0.102 Uiso 1 1 calc GR . . . .
HA H -0.023313 0.628919 0.493635 0.102 Uiso 1 1 calc GR . . . .
HB H -0.140575 0.620719 0.464413 0.102 Uiso 1 1 calc GR . . . .
C02D C 0.2600(6) 0.3719(5) 0.1337(4) 0.070(2) Uani 1 1 d . . . . .
H02G H 0.228810 0.373724 0.089880 0.084 Uiso 1 1 calc R . . . .
H02H H 0.326349 0.321984 0.134289 0.084 Uiso 1 1 calc R . . . .
C02E C 0.2257(7) 0.4722(5) 0.3627(4) 0.071(2) Uani 1 1 d . . . . .
H0AA H 0.259761 0.501419 0.323355 0.106 Uiso 1 1 calc GR . . . .
HC H 0.164146 0.437763 0.350501 0.106 Uiso 1 1 calc GR . . . .
HD H 0.279960 0.423812 0.385011 0.106 Uiso 1 1 calc GR . . . .
C02F C 0.5810(7) 0.3793(5) 0.0635(4) 0.071(2) Uani 1 1 d . . . . .
H2AA H 0.612009 0.332204 0.030840 0.107 Uiso 1 1 calc GR . . . .
HE H 0.500889 0.382161 0.064944 0.107 Uiso 1 1 calc GR . . . .
HF H 0.609251 0.356269 0.106420 0.107 Uiso 1 1 calc GR . . . .
C02G C 0.9040(8) 0.1311(6) 0.4784(4) 0.082(3) Uani 1 1 d . . . . .
H02I H 0.944112 0.190930 0.477996 0.098 Uiso 1 1 calc R . . . .
H02J H 0.958613 0.071312 0.472395 0.098 Uiso 1 1 calc R . . . .
C02H C 0.7542(9) 0.9205(6) 0.2232(7) 0.148(6) Uani 1 1 d . . . . .
H1AA H 0.831651 0.917004 0.209343 0.222 Uiso 1 1 calc GR . . . .
HG H 0.743532 0.863019 0.253448 0.222 Uiso 1 1 calc GR . . . .
HH H 0.732276 0.983350 0.245117 0.222 Uiso 1 1 calc GR . . . .
C02I C 0.1822(8) 0.3407(7) 0.1810(6) 0.107(3) Uani 1 1 d . . . . .
H02K H 0.161361 0.275397 0.169969 0.160 Uiso 1 1 calc GR . . . .
H02L H 0.117004 0.390702 0.181432 0.160 Uiso 1 1 calc GR . . . .
H02M H 0.214423 0.334311 0.224161 0.160 Uiso 1 1 calc GR . . . .
C02J C 0.8285(12) 0.0538(6) 0.3874(6) 0.141(6) Uani 1 1 d . . . . .
H02N H 0.800134 0.077225 0.344027 0.170 Uiso 1 1 calc R . . . .
H02O H 0.905374 0.023808 0.380315 0.170 Uiso 1 1 calc R . . . .
C02K C 0.8475(12) 0.1198(9) 0.5418(5) 0.141(5) Uani 1 1 d . . . . .
H02P H 0.799432 0.066673 0.540512 0.212 Uiso 1 1 calc GR . . . .
H02Q H 0.803557 0.183497 0.551724 0.212 Uiso 1 1 calc GR . . . .
H02R H 0.901614 0.101538 0.575562 0.212 Uiso 1 1 calc GR . . . .
C02L C 0.7723(17) -0.0191(13) 0.4099(7) 0.224(11) Uani 1 1 d . . . . .
H02S H 0.762085 -0.063008 0.374506 0.335 Uiso 1 1 calc GR . . . .
H02T H 0.700553 0.009921 0.426997 0.335 Uiso 1 1 calc GR . . . .
H02U H 0.812403 -0.058540 0.444902 0.335 Uiso 1 1 calc GR . . . .

loop_
_atom_site_aniso_label
_atom_site_aniso_U_11
_atom_site_aniso_U_22
_atom_site_aniso_U_33
_atom_site_aniso_U_23
_atom_site_aniso_U_13
_atom_site_aniso_U_12
O001 0.036(2) 0.039(2) 0.040(2) 0.0023(17) 0.0116(17) -0.0077(17)
O002 0.029(2) 0.0294(19) 0.070(3) 0.0101(18) 0.0001(19) -0.0015(16)
O003 0.051(3) 0.031(2) 0.045(2) -0.0078(17) 0.0149(19) 0.0092(17)
O004 0.049(2) 0.0296(19) 0.055(2) -0.0004(17) -0.025(2) -0.0028(17)
N005 0.025(2) 0.038(2) 0.030(2) -0.0098(18) 0.0079(18) -0.0054(18)
N006 0.027(2) 0.034(2) 0.028(2) -0.0023(18) 0.0042(18) 0.0035(18)
O007 0.036(2) 0.048(2) 0.075(3) 0.014(2) 0.009(2) 0.014(2)
O008 0.040(3) 0.073(3) 0.052(3) 0.000(2) -0.013(2) 0.014(2)
N009 0.021(2) 0.035(2) 0.042(3) -0.0046(19) -0.001(2) 0.0035(18)
O00A 0.050(3) 0.032(2) 0.080(3) 0.000(2) 0.011(2) -0.0055(18)
O00B 0.040(2) 0.051(2) 0.080(3) -0.022(2) 0.012(2) -0.021(2)
N00C 0.029(3) 0.033(2) 0.042(3) -0.0042(19) -0.002(2) -0.0019(19)
C00D 0.018(2) 0.024(2) 0.028(3) -0.0018(19) -0.0027(19) 0.0018(18)
N00E 0.025(3) 0.028(2) 0.074(4) -0.006(2) 0.000(2) -0.0006(19)
C00F 0.025(3) 0.023(2) 0.028(3) -0.0060(19) 0.000(2) -0.002(2)
C00G 0.027(3) 0.024(2) 0.027(3) -0.0015(19) 0.001(2) 0.000(2)
C00H 0.024(3) 0.032(3) 0.031(3) -0.001(2) 0.003(2) 0.001(2)
C00I 0.031(3) 0.022(2) 0.034(3) -0.006(2) 0.002(2) 0.004(2)
C00J 0.023(3) 0.044(3) 0.033(3) -0.012(2) 0.005(2) -0.002(2)
N00K 0.034(3) 0.051(3) 0.078(4) 0.022(3) -0.010(3) -0.013(2)
N00L 0.058(3) 0.032(2) 0.064(3) 0.001(2) -0.031(3) -0.006(2)
C00M 0.030(3) 0.042(3) 0.029(3) -0.003(2) 0.009(2) 0.002(2)
C00N 0.028(3) 0.027(3) 0.030(3) 0.002(2) -0.001(2) 0.000(2)
C00O 0.023(3) 0.034(3) 0.027(3) -0.008(2) 0.004(2) -0.003(2)
C00P 0.022(3) 0.029(2) 0.036(3) -0.002(2) -0.004(2) -0.002(2)
C00Q 0.031(3) 0.025(2) 0.037(3) 0.004(2) 0.000(2) -0.001(2)
C00R 0.023(3) 0.031(3) 0.031(3) -0.009(2) -0.003(2) 0.000(2)
C00S 0.033(3) 0.024(2) 0.047(3) 0.000(2) -0.002(3) -0.003(2)
C00T 0.021(3) 0.035(3) 0.039(3) -0.001(2) -0.004(2) 0.000(2)
C00U 0.025(3) 0.049(3) 0.036(3) -0.006(2) 0.000(2) -0.001(2)
C00V 0.029(3) 0.048(3) 0.046(3) -0.019(3) 0.007(3) -0.007(2)
C00W 0.025(3) 0.025(2) 0.050(3) -0.003(2) 0.001(2) -0.004(2)
C00X 0.034(3) 0.027(3) 0.044(3) -0.003(2) 0.002(3) 0.002(2)
C00Y 0.033(3) 0.028(3) 0.041(3) -0.004(2) -0.002(2) 0.001(2)
C00Z 0.036(3) 0.023(2) 0.038(3) -0.001(2) -0.004(2) 0.004(2)
C010 0.033(3) 0.030(3) 0.032(3) -0.002(2) 0.000(2) -0.001(2)
C011 0.030(3) 0.031(3) 0.043(3) -0.002(2) -0.003(2) -0.006(2)
C012 0.025(3) 0.035(3) 0.033(3) -0.004(2) 0.004(2) 0.000(2)
C013 0.033(3) 0.031(3) 0.040(3) -0.001(2) 0.002(2) -0.001(2)
C014 0.025(3) 0.045(3) 0.035(3) -0.011(2) -0.004(2) -0.002(2)
C015 0.030(3) 0.046(3) 0.043(3) 0.002(3) -0.001(3) -0.001(3)
C016 0.027(3) 0.029(3) 0.046(3) 0.000(2) -0.005(2) -0.005(2)
C017 0.035(3) 0.031(3) 0.047(3) 0.002(2) -0.008(3) -0.004(2)
C018 0.035(3) 0.035(3) 0.052(4) -0.014(2) 0.001(3) -0.010(2)
C019 0.038(3) 0.035(3) 0.039(3) -0.001(2) -0.007(3) -0.006(2)
C01A 0.036(3) 0.028(3) 0.045(3) -0.006(2) -0.009(3) -0.007(2)
C01B 0.034(3) 0.032(3) 0.039(3) -0.006(2) 0.000(2) -0.007(2)
C01C 0.025(3) 0.027(3) 0.050(3) -0.007(2) -0.001(2) -0.003(2)
C01D 0.040(3) 0.028(3) 0.040(3) -0.001(2) 0.000(3) 0.001(2)
C01E 0.034(3) 0.040(3) 0.040(3) -0.006(2) 0.001(3) -0.004(2)
C01F 0.043(4) 0.039(3) 0.038(3) 0.008(2) 0.001(3) 0.006(3)
C01G 0.028(3) 0.028(3) 0.067(4) -0.002(3) -0.006(3) -0.003(2)
C01H 0.044(4) 0.031(3) 0.045(3) -0.004(2) 0.003(3) -0.005(2)
C01I 0.030(3) 0.051(3) 0.039(3) -0.010(3) -0.003(3) 0.002(3)
C01J 0.031(3) 0.056(3) 0.044(3) -0.014(3) 0.007(3) -0.010(3)
C01K 0.033(3) 0.039(3) 0.031(3) -0.006(2) -0.006(2) -0.002(2)
C01L 0.029(3) 0.046(3) 0.052(4) 0.007(3) -0.008(3) -0.005(3)
C01M 0.036(3) 0.032(3) 0.058(4) 0.004(3) -0.006(3) -0.006(2)
C01N 0.030(3) 0.038(3) 0.046(3) 0.003(2) 0.005(3) 0.007(2)
C01O 0.047(4) 0.038(3) 0.046(4) -0.001(3) -0.006(3) 0.004(3)
C01P 0.048(4) 0.048(3) 0.049(4) -0.008(3) 0.001(3) 0.000(3)
N01Q 0.079(4) 0.042(3) 0.081(4) -0.001(3) -0.043(4) 0.007(3)
C01R 0.035(3) 0.038(3) 0.052(4) 0.004(3) -0.006(3) -0.011(3)
C01S 0.029(3) 0.052(3) 0.061(4) 0.010(3) -0.010(3) -0.009(3)
C01T 0.042(4) 0.028(3) 0.052(4) -0.001(2) -0.003(3) 0.008(2)
C01U 0.046(4) 0.022(3) 0.052(4) 0.002(2) 0.001(3) 0.005(2)
C01V 0.029(3) 0.041(3) 0.055(4) -0.006(3) 0.001(3) -0.008(2)
C01W 0.058(4) 0.034(3) 0.049(4) -0.001(3) -0.020(3) -0.004(3)
C01X 0.034(3) 0.053(3) 0.046(4) -0.005(3) -0.005(3) -0.002(3)
C01Y 0.045(4) 0.046(3) 0.061(4) 0.009(3) -0.004(3) -0.010(3)
C01Z 0.042(4) 0.049(4) 0.063(4) 0.003(3) 0.011(3) 0.012(3)
C020 0.046(4) 0.047(3) 0.069(5) 0.012(3) -0.003(3) -0.019(3)
N021 0.083(5) 0.057(4) 0.083(5) -0.002(3) -0.039(4) 0.000(3)
C022 0.039(4) 0.076(5) 0.052(4) -0.022(3) 0.015(3) -0.004(3)
C023 0.054(4) 0.046(3) 0.067(4) -0.014(3) -0.004(3) -0.010(3)
C024 0.062(5) 0.055(4) 0.051(4) -0.016(3) 0.015(3) 0.000(3)
C025 0.063(5) 0.048(4) 0.061(4) -0.006(3) 0.015(4) 0.017(3)
C026 0.056(4) 0.066(4) 0.078(5) -0.046(4) 0.014(4) -0.024(3)
C027 0.055(4) 0.055(4) 0.056(4) -0.012(3) -0.025(3) 0.005(3)
C028 0.066(5) 0.054(4) 0.102(6) -0.012(4) -0.048(5) 0.004(4)
C029 0.076(5) 0.040(3) 0.072(5) 0.002(3) -0.040(4) -0.009(3)
C02A 0.035(4) 0.041(4) 0.150(8) -0.010(4) -0.019(5) 0.008(3)
C02B 0.058(5) 0.082(5) 0.072(5) -0.053(4) 0.024(4) -0.016(4)
C02C 0.052(4) 0.076(5) 0.076(5) 0.011(4) -0.006(4) -0.021(4)
C02D 0.062(5) 0.048(4) 0.103(6) 0.013(4) -0.043(5) -0.017(3)
C02E 0.072(5) 0.048(4) 0.094(6) -0.012(4) 0.008(4) -0.013(4)
C02F 0.074(5) 0.060(4) 0.081(5) -0.007(4) -0.026(4) -0.005(4)
C02G 0.101(7) 0.055(4) 0.091(6) -0.004(4) -0.057(6) 0.003(4)
C02H 0.122(9) 0.049(5) 0.281(16) 0.022(7) -0.143(11) -0.011(5)
C02I 0.078(7) 0.070(6) 0.173(11) -0.007(6) -0.003(7) -0.012(5)
C02J 0.204(14) 0.057(5) 0.167(11) 0.005(6) -0.140(11) 0.008(7)
C02K 0.215(15) 0.128(9) 0.074(7) -0.022(6) -0.025(8) 0.022(9)
C02L 0.37(3) 0.199(17) 0.110(12) 0.023(11) 0.048(15) -0.117(19)

loop_
_atom_type_symbol
_atom_type_description
_atom_type_scat_dispersion_real
_atom_type_scat_dispersion_imag
_atom_type_scat_source
C C 0.0033 0.0016 'International Tables Vol C Tables 4.2.6.8 and 6.1.1.4'
H H 0.0000 0.0000 'International Tables Vol C Tables 4.2.6.8 and 6.1.1.4'
N N 0.0061 0.0033 'International Tables Vol C Tables 4.2.6.8 and 6.1.1.4'
O O 0.0106 0.0060 'International Tables Vol C Tables 4.2.6.8 and 6.1.1.4'

loop_
_geom_angle_atom_site_label_1
_geom_angle_atom_site_label_2
_geom_angle_atom_site_label_3
_geom_angle
_geom_angle_site_symmetry_1
_geom_angle_site_symmetry_3
_geom_angle_publ_flag
C00S O002 C016 118.1(4) . . ?
C01K O004 C010 118.7(4) . . ?
C00U N005 C00O 123.3(4) . . ?
C018 N005 C00O 113.9(4) . . ?
C018 N005 C00U 122.6(4) . . ?
C00H N006 C00M 116.3(4) . . ?
C00N N006 C00H 125.4(4) . . ?
C00N N006 C00M 117.8(4) . . ?
C015 N009 C00T 114.0(4) . . ?
C015 N009 C01E 122.2(4) . . ?
C01E N009 C00T 121.5(4) . . ?
C01F N00C C01X 119.1(5) . . ?
C01H N00C C01F 124.1(5) . . ?
C01H N00C C01X 116.7(4) . . ?
C00F C00D C00D 119.3(5) . 2_765 ?
C00F C00D C00G 121.5(4) . . ?
C00G C00D C00D 119.2(5) . 2_765 ?
C01C N00E C01V 120.7(4) . . ?
C01C N00E C02A 120.7(5) . . ?
C02A N00E C01V 116.5(5) . . ?
C00D C00F C00N 120.1(4) . . ?
C00I C00F C00D 120.6(4) . . ?
C00I C00F C00N 119.3(4) . . ?
C00D C00G C00H 119.4(4) . . ?
C00Q C00G C00D 121.1(5) . . ?
C00Q C00G C00H 119.4(4) . . ?
O001 C00H N006 121.0(5) . . ?
O001 C00H C00G 122.5(4) . . ?
N006 C00H C00G 116.5(4) . . ?
C00F C00I H00I 119.8 . . ?
C00F C00I C00Q 120.5(4) . 2_765 ?
C00Q C00I H00I 119.8 2_765 . ?
C00V C00J C00O 109.9(4) . . ?
C01J C00J C00O 129.6(5) . . ?
C01J C00J C00V 120.5(5) . . ?
C01R N00K C01Y 122.6(5) . . ?
C01R N00K C020 121.2(5) . . ?
C01Y N00K C020 116.0(5) . . ?
C019 N00L C029 120.5(5) . . ?
C019 N00L C02D 121.6(5) . . ?
C02D N00L C029 116.6(5) . . ?
N006 C00M H00A 109.5 . . ?
N006 C00M H00B 109.5 . . ?
N006 C00M C00U 110.7(4) . . ?
H00A C00M H00B 108.1 . . ?
C00U C00M H00A 109.5 . . ?
C00U C00M H00B 109.5 . . ?
O003 C00N N006 120.5(5) . . ?
O003 C00N C00F 122.7(4) . . ?
N006 C00N C00F 116.8(4) . . ?
N005 C00O C00J 99.8(4) . . ?
N005 C00O C00R 113.0(4) . . ?
N005 C00O C012 110.5(4) . . ?
C00R C00O C00J 111.6(4) . . ?
C00R C00O C012 109.7(4) . . ?
C012 C00O C00J 111.9(4) . . ?
C00S C00P C00T 123.5(4) . . ?
C00S C00P C00Y 115.0(5) . . ?
C00Y C00P C00T 121.5(4) . . ?
C00G C00Q C00I 119.3(4) . 2_765 ?
C00G C00Q H00Q 120.4 . . ?
C00I C00Q H00Q 120.4 2_765 . ?
C010 C00R C00O 124.0(4) . . ?
C010 C00R C01B 114.9(4) . . ?
C01B C00R C00O 121.1(4) . . ?
O002 C00S C01G 114.3(4) . . ?
C00P C00S O002 122.5(5) . . ?
C00P C00S C01G 123.1(5) . . ?
N009 C00T C00P 113.0(4) . . ?
N009 C00T C011 111.4(4) . . ?
N009 C00T C013 100.0(4) . . ?
C00P C00T C011 109.2(4) . . ?
C00P C00T C013 111.3(4) . . ?
C011 C00T C013 111.7(4) . . ?
N005 C00U C00M 112.1(4) . . ?
N005 C00U H00C 109.2 . . ?
N005 C00U H00D 109.2 . . ?
C00M C00U H00C 109.2 . . ?
C00M C00U H00D 109.2 . . ?
H00C C00U H00D 107.9 . . ?
C00J C00V C018 109.0(4) . . ?
C026 C00V C00J 120.7(6) . . ?
C026 C00V C018 130.3(5) . . ?
C00Y C00W H00W 119.5 . . ?
C00Y C00W C01C 121.0(5) . . ?
C01C C00W H00W 119.5 . . ?
C00Z C00X C01H 119.2(5) . 2_675 ?
C01U C00X C00Z 120.3(5) . . ?
C01U C00X C01H 120.5(5) . 2_675 ?
C00P C00Y H00Y 118.4 . . ?
C00W C00Y C00P 123.2(5) . . ?
C00W C00Y H00Y 118.4 . . ?
C00Z C00Z C00X 118.9(6) 2_675 . ?
C00Z C00Z C01D 120.4(6) 2_675 2_675 ?
C01D C00Z C00X 120.7(5) 2_675 . ?
C00R C010 O004 121.9(4) . . ?
C01A C010 O004 114.7(4) . . ?
C01A C010 C00R 123.4(5) . . ?
C016 C011 C00T 123.3(5) . . ?
C016 C011 C01L 115.8(5) . . ?
C01L C011 C00T 120.9(5) . . ?
C014 C012 C00O 122.0(4) . . ?
C01K C012 C00O 122.7(4) . . ?
C01K C012 C014 115.2(5) . . ?
C01N C013 C00T 110.9(5) . . ?
C01N C013 C01P 119.6(5) . . ?
C01P C013 C00T 129.5(5) . . ?
C012 C014 H014 118.6 . . ?
C01I C014 C012 122.7(5) . . ?
C01I C014 H014 118.6 . . ?
O008 C015 N009 125.8(5) . . ?
O008 C015 C01N 127.7(5) . . ?
N009 C015 C01N 106.4(4) . . ?
O002 C016 C01M 114.2(4) . . ?
C011 C016 O002 123.1(4) . . ?
C011 C016 C01M 122.7(5) . . ?
C019 C017 H017 119.5 . . ?
C01B C017 H017 119.5 . . ?
C01B C017 C019 121.1(5) . . ?
N005 C018 C00V 107.5(4) . . ?
O00B C018 N005 124.5(5) . . ?
O00B C018 C00V 128.0(5) . . ?
N00L C019 C017 121.5(5) . . ?
N00L C019 C01A 122.4(5) . . ?
C01A C019 C017 116.1(5) . . ?
C010 C01A C019 121.8(5) . . ?
C010 C01A H01A 119.1 . . ?
C019 C01A H01A 119.1 . . ?
C00R C01B H01B 118.6 . . ?
C017 C01B C00R 122.7(5) . . ?
C017 C01B H01B 118.6 . . ?
N00E C01C C00W 121.0(5) . . ?
N00E C01C C01G 122.3(5) . . ?
C01G C01C C00W 116.7(5) . . ?
C00Z C01D C01F 120.3(5) 2_675 . ?
C01T C01D C00Z 119.8(5) . 2_675 ?
C01T C01D C01F 119.9(5) . . ?
N009 C01E H01C 108.8 . . ?
N009 C01E H01D 108.8 . . ?
N009 C01E C01X 113.8(5) . . ?
H01C C01E H01D 107.7 . . ?
C01X C01E H01C 108.8 . . ?
C01X C01E H01D 108.8 . . ?
O007 C01F N00C 119.6(5) . . ?
O007 C01F C01D 122.9(5) . . ?
N00C C01F C01D 117.5(5) . . ?
C00S C01G H01G 119.5 . . ?
C01C C01G C00S 120.9(5) . . ?
C01C C01G H01G 119.5 . . ?
O00A C01H N00C 120.4(5) . . ?
O00A C01H C00X 121.6(5) . 2_675 ?
N00C C01H C00X 118.0(4) . 2_675 ?
C014 C01I H01I 119.6 . . ?
C014 C01I C01O 120.8(5) . . ?
C01O C01I H01I 119.6 . . ?
C00J C01J H01J 120.9 . . ?
C00J C01J C022 118.3(5) . . ?
C022 C01J H01J 120.9 . . ?
O004 C01K C012 122.6(4) . . ?
C01W C01K O004 114.3(5) . . ?
C01W C01K C012 123.1(5) . . ?
C011 C01L H01L 118.2 . . ?
C01S C01L C011 123.6(5) . . ?
C01S C01L H01L 118.2 . . ?
C016 C01M H01M 120.0 . . ?
C01R C01M C016 120.1(5) . . ?
C01R C01M H01M 120.0 . . ?
C013 C01N C015 108.7(5) . . ?
C013 C01N C01Z 122.4(6) . . ?
C01Z C01N C015 128.9(5) . . ?
C01I C01O C01W 117.1(5) . . ?
N01Q C01O C01I 121.5(5) . . ?
N01Q C01O C01W 121.3(5) . . ?
C013 C01P H01P 120.7 . . ?
C013 C01P C024 118.6(6) . . ?
C024 C01P H01P 120.7 . . ?
C01O N01Q C02G 122.1(5) . . ?
C01O N01Q C02J 121.6(5) . . ?
C02G N01Q C02J 116.1(6) . . ?
N00K C01R C01M 121.6(5) . . ?
N00K C01R C01S 120.5(5) . . ?
C01S C01R C01M 117.9(5) . . ?
C01L C01S C01R 119.9(6) . . ?
C01L C01S H01S 120.0 . . ?
C01R C01S H01S 120.0 . . ?
C01D C01T H01T 119.7 . . ?
C01D C01T C01U 120.7(5) . . ?
C01U C01T H01T 119.7 . . ?
C00X C01U C01T 119.9(5) . . ?
C00X C01U H01U 120.0 . . ?
C01T C01U H01U 120.0 . . ?
N00E C01V H01E 108.7 . . ?
N00E C01V H01F 108.7 . . ?
N00E C01V C023 114.3(5) . . ?
H01E C01V H01F 107.6 . . ?
C023 C01V H01E 108.7 . . ?
C023 C01V H01F 108.7 . . ?
C01K C01W C01O 121.0(5) . . ?
C01K C01W H01W 119.5 . . ?
C01O C01W H01W 119.5 . . ?
N00C C01X C01E 113.9(5) . . ?
N00C C01X H01H 108.8 . . ?
N00C C01X H01K 108.8 . . ?
C01E C01X H01H 108.8 . . ?
C01E C01X H01K 108.8 . . ?
H01H C01X H01K 107.7 . . ?
N00K C01Y H01N 108.8 . . ?
N00K C01Y H01O 108.8 . . ?
N00K C01Y C02E 114.0(6) . . ?
H01N C01Y H01O 107.6 . . ?
C02E C01Y H01N 108.8 . . ?
C02E C01Y H01O 108.8 . . ?
C01N C01Z H01Z 121.0 . . ?
C025 C01Z C01N 118.0(6) . . ?
C025 C01Z H01Z 121.0 . . ?
N00K C020 H02V 108.9 . . ?
N00K C020 H02W 108.9 . . ?
N00K C020 C02C 113.6(6) . . ?
H02V C020 H02W 107.7 . . ?
C02C C020 H02V 108.9 . . ?
C02C C020 H02W 108.9 . . ?
C01J C022 H022 119.7 . . ?
C02B C022 C01J 120.6(6) . . ?
C02B C022 H022 119.7 . . ?
C01V C023 H02X 109.5 . . ?
C01V C023 H02Y 109.5 . . ?
C01V C023 H 109.5 . . ?
H02X C023 H02Y 109.5 . . ?
H02X C023 H 109.5 . . ?
H02Y C023 H 109.5 . . ?
C01P C024 H024 119.5 . . ?
C01P C024 C025 121.1(6) . . ?
C025 C024 H024 119.5 . . ?
C01Z C025 C024 120.3(6) . . ?
C01Z C025 H025 119.8 . . ?
C024 C025 H025 119.8 . . ?
C00V C026 H026 121.3 . . ?
C00V C026 C02B 117.5(6) . . ?
C02B C026 H026 121.3 . . ?
N021 C027 C02F 178.9(8) . . ?
H02A C028 H02B 109.5 . . ?
H02A C028 H02C 109.5 . . ?
H02B C028 H02C 109.5 . . ?
C029 C028 H02A 109.5 . . ?
C029 C028 H02B 109.5 . . ?
C029 C028 H02C 109.5 . . ?
N00L C029 C028 115.0(6) . . ?
N00L C029 H02D 108.5 . . ?
N00L C029 H02E 108.5 . . ?
C028 C029 H02D 108.5 . . ?
C028 C029 H02E 108.5 . . ?
H02D C029 H02E 107.5 . . ?
N00E C02A H02Z 120.4 . . ?
C02H C02A N00E 119.1(8) . . ?
C02H C02A H02Z 120.4 . . ?
C022 C02B C026 122.4(6) . . ?
C022 C02B H02F 118.8 . . ?
C026 C02B H02F 118.8 . . ?
C020 C02C H02 109.5 . . ?
C020 C02C HA 109.5 . . ?
C020 C02C HB 109.5 . . ?
H02 C02C HA 109.5 . . ?
H02 C02C HB 109.5 . . ?
HA C02C HB 109.5 . . ?
N00L C02D H02G 109.1 . . ?
N00L C02D H02H 109.1 . . ?
H02G C02D H02H 107.8 . . ?
C02I C02D N00L 112.5(7) . . ?
C02I C02D H02G 109.1 . . ?
C02I C02D H02H 109.1 . . ?
C01Y C02E H0AA 109.5 . . ?
C01Y C02E HC 109.5 . . ?
C01Y C02E HD 109.5 . . ?
H0AA C02E HC 109.5 . . ?
H0AA C02E HD 109.5 . . ?
HC C02E HD 109.5 . . ?
C027 C02F H2AA 109.5 . . ?
C027 C02F HE 109.5 . . ?
C027 C02F HF 109.5 . . ?
H2AA C02F HE 109.5 . . ?
H2AA C02F HF 109.5 . . ?
HE C02F HF 109.5 . . ?
N01Q C02G H02I 109.0 . . ?
N01Q C02G H02J 109.0 . . ?
N01Q C02G C02K 113.0(9) . . ?
H02I C02G H02J 107.8 . . ?
C02K C02G H02I 109.0 . . ?
C02K C02G H02J 109.0 . . ?
C02A C02H H1AA 109.5 . . ?
C02A C02H HG 109.5 . . ?
C02A C02H HH 109.5 . . ?
H1AA C02H HG 109.5 . . ?
H1AA C02H HH 109.5 . . ?
HG C02H HH 109.5 . . ?
C02D C02I H02K 109.5 . . ?
C02D C02I H02L 109.5 . . ?
C02D C02I H02M 109.5 . . ?
H02K C02I H02L 109.5 . . ?
H02K C02I H02M 109.5 . . ?
H02L C02I H02M 109.5 . . ?
N01Q C02J H02N 107.3 . . ?
N01Q C02J H02O 107.3 . . ?
H02N C02J H02O 106.9 . . ?
C02L C02J N01Q 120.0(15) . . ?
C02L C02J H02N 107.3 . . ?
C02L C02J H02O 107.3 . . ?
C02G C02K H02P 109.5 . . ?
C02G C02K H02Q 109.5 . . ?
C02G C02K H02R 109.5 . . ?
H02P C02K H02Q 109.5 . . ?
H02P C02K H02R 109.5 . . ?
H02Q C02K H02R 109.5 . . ?
C02J C02L H02S 109.5 . . ?
C02J C02L H02T 109.5 . . ?
C02J C02L H02U 109.5 . . ?
H02S C02L H02T 109.5 . . ?
H02S C02L H02U 109.5 . . ?
H02T C02L H02U 109.5 . . ?

loop_
_geom_bond_atom_site_label_1
_geom_bond_atom_site_label_2
_geom_bond_distance
_geom_bond_site_symmetry_2
_geom_bond_publ_flag
O001 C00H 1.206(6) . ?
O002 C00S 1.381(6) . ?
O002 C016 1.384(6) . ?
O003 C00N 1.211(6) . ?
O004 C010 1.391(6) . ?
O004 C01K 1.380(6) . ?
N005 C00O 1.493(6) . ?
N005 C00U 1.450(7) . ?
N005 C018 1.354(6) . ?
N006 C00H 1.403(6) . ?
N006 C00M 1.483(6) . ?
N006 C00N 1.390(6) . ?
O007 C01F 1.224(7) . ?
O008 C015 1.219(7) . ?
N009 C00T 1.486(6) . ?
N009 C015 1.375(7) . ?
N009 C01E 1.455(6) . ?
O00A C01H 1.229(6) . ?
O00B C018 1.223(7) . ?
N00C C01F 1.400(7) . ?
N00C C01H 1.379(7) . ?
N00C C01X 1.469(7) . ?
C00D C00D 1.415(9) 2_765 ?
C00D C00F 1.404(6) . ?
C00D C00G 1.406(7) . ?
N00E C01C 1.380(7) . ?
N00E C01V 1.461(7) . ?
N00E C02A 1.457(8) . ?
C00F C00I 1.375(7) . ?
C00F C00N 1.478(7) . ?
C00G C00H 1.491(7) . ?
C00G C00Q 1.379(7) . ?
C00I H00I 0.9500 . ?
C00I C00Q 1.416(7) 2_765 ?
C00J C00O 1.528(7) . ?
C00J C00V 1.394(7) . ?
C00J C01J 1.380(8) . ?
N00K C01R 1.381(7) . ?
N00K C01Y 1.442(8) . ?
N00K C020 1.453(8) . ?
N00L C019 1.375(7) . ?
N00L C029 1.472(8) . ?
N00L C02D 1.463(8) . ?
C00M H00A 0.9900 . ?
C00M H00B 0.9900 . ?
C00M C00U 1.511(7) . ?
C00O C00R 1.499(7) . ?
C00O C012 1.519(7) . ?
C00P C00S 1.381(7) . ?
C00P C00T 1.508(7) . ?
C00P C00Y 1.401(7) . ?
C00Q H00Q 0.9500 . ?
C00R C010 1.379(7) . ?
C00R C01B 1.417(7) . ?
C00S C01G 1.396(8) . ?
C00T C011 1.513(7) . ?
C00T C013 1.533(7) . ?
C00U H00C 0.9900 . ?
C00U H00D 0.9900 . ?
C00V C018 1.451(8) . ?
C00V C026 1.387(8) . ?
C00W H00W 0.9500 . ?
C00W C00Y 1.376(7) . ?
C00W C01C 1.404(7) . ?
C00X C00Z 1.410(7) . ?
C00X C01H 1.493(8) 2_675 ?
C00X C01U 1.388(7) . ?
C00Y H00Y 0.9500 . ?
C00Z C00Z 1.394(11) 2_675 ?
C00Z C01D 1.406(7) 2_675 ?
C010 C01A 1.373(7) . ?
C011 C016 1.371(7) . ?
C011 C01L 1.385(8) . ?
C012 C014 1.401(7) . ?
C012 C01K 1.386(7) . ?
C013 C01N 1.376(8) . ?
C013 C01P 1.380(8) . ?
C014 H014 0.9500 . ?
C014 C01I 1.374(7) . ?
C015 C01N 1.483(8) . ?
C016 C01M 1.395(7) . ?
C017 H017 0.9500 . ?
C017 C019 1.413(7) . ?
C017 C01B 1.368(7) . ?
C019 C01A 1.392(7) . ?
C01A H01A 0.9500 . ?
C01B H01B 0.9500 . ?
C01C C01G 1.392(7) . ?
C01D C01F 1.471(8) . ?
C01D C01T 1.375(7) . ?
C01E H01C 0.9900 . ?
C01E H01D 0.9900 . ?
C01E C01X 1.513(8) . ?
C01G H01G 0.9500 . ?
C01I H01I 0.9500 . ?
C01I C01O 1.393(8) . ?
C01J H01J 0.9500 . ?
C01J C022 1.400(8) . ?
C01K C01W 1.369(7) . ?
C01L H01L 0.9500 . ?
C01L C01S 1.372(8) . ?
C01M H01M 0.9500 . ?
C01M C01R 1.394(8) . ?
C01N C01Z 1.391(8) . ?
C01O N01Q 1.388(7) . ?
C01O C01W 1.395(8) . ?
C01P H01P 0.9500 . ?
C01P C024 1.390(8) . ?
N01Q C02G 1.440(8) . ?
N01Q C02J 1.446(11) . ?
C01R C01S 1.392(8) . ?
C01S H01S 0.9500 . ?
C01T H01T 0.9500 . ?
C01T C01U 1.393(8) . ?
C01U H01U 0.9500 . ?
C01V H01E 0.9900 . ?
C01V H01F 0.9900 . ?
C01V C023 1.516(8) . ?
C01W H01W 0.9500 . ?
C01X H01H 0.9900 . ?
C01X H01K 0.9900 . ?
C01Y H01N 0.9900 . ?
C01Y H01O 0.9900 . ?
C01Y C02E 1.485(9) . ?
C01Z H01Z 0.9500 . ?
C01Z C025 1.370(10) . ?
C020 H02V 0.9900 . ?
C020 H02W 0.9900 . ?
C020 C02C 1.504(10) . ?
N021 C027 1.123(8) . ?
C022 H022 0.9500 . ?
C022 C02B 1.347(9) . ?
C023 H02X 0.9800 . ?
C023 H02Y 0.9800 . ?
C023 H 0.9800 . ?
C024 H024 0.9500 . ?
C024 C025 1.392(10) . ?
C025 H025 0.9500 . ?
C026 H026 0.9500 . ?
C026 C02B 1.387(10) . ?
C027 C02F 1.491(10) . ?
C028 H02A 0.9800 . ?
C028 H02B 0.9800 . ?
C028 H02C 0.9800 . ?
C028 C029 1.508(11) . ?
C029 H02D 0.9900 . ?
C029 H02E 0.9900 . ?
C02A H02Z 0.9500 . ?
C02A C02H 1.349(12) . ?
C02B H02F 0.9500 . ?
C02C H02 0.9800 . ?
C02C HA 0.9800 . ?
C02C HB 0.9800 . ?
C02D H02G 0.9900 . ?
C02D H02H 0.9900 . ?
C02D C02I 1.419(13) . ?
C02E H0AA 0.9800 . ?
C02E HC 0.9800 . ?
C02E HD 0.9800 . ?
C02F H2AA 0.9800 . ?
C02F HE 0.9800 . ?
C02F HF 0.9800 . ?
C02G H02I 0.9900 . ?
C02G H02J 0.9900 . ?
C02G C02K 1.461(14) . ?
C02H H1AA 0.9800 . ?
C02H HG 0.9800 . ?
C02H HH 0.9800 . ?
C02I H02K 0.9800 . ?
C02I H02L 0.9800 . ?
C02I H02M 0.9800 . ?
C02J H02N 0.9900 . ?
C02J H02O 0.9900 . ?
C02J C02L 1.317(16) . ?
C02K H02P 0.9800 . ?
C02K H02Q 0.9800 . ?
C02K H02R 0.9800 . ?
C02L H02S 0.9800 . ?
C02L H02T 0.9800 . ?
C02L H02U 0.9800 . ?
